data_7134913
loop_
_publ_author_name
'Ogoshi, Hikari'
'Ito, Shunichiro'
'Tanaka, Kazuo'

_publ_section_title
;
 Regulation of the frontier molecular orbitals and photophysical
 properties of boron tropolonate complexes by regioselective
 functionalization.
;
_journal_issue 76
_journal_name_full 'Chemical communications (Cambridge, England)'
_journal_page_first 14625
_journal_page_last 14628
_journal_paper_doi 10.1039/d5cc04171f
_journal_volume 61
_journal_year 2025
_chemical_formula_moiety 'C9 H10 B F2 N O2'
_chemical_formula_sum 'C9 H10 B F2 N O2'
_chemical_formula_weight 212.99
_space_group_crystal_system orthorhombic
_space_group_IT_number 62
_space_group_name_Hall '-P 2ac 2n'
_space_group_name_H-M_alt 'P n m a'
_atom_sites_solution_hydrogens geom
_atom_sites_solution_primary dual
_audit_creation_date 2025-02-22
_audit_creation_method
;
Olex2 1.5
(compiled 2024.02.16 svn.r378c4104 for OlexSys, GUI svn.r6928)
;
_audit_update_record
;
2025-02-22 deposited with the CCDC.	2025-08-18 downloaded from the CCDC.
;
_cell_angle_alpha 90
_cell_angle_beta 90
_cell_angle_gamma 90
_cell_formula_units_Z 4
_cell_length_a 13.463(5)
_cell_length_b 6.954(2)
_cell_length_c 10.056(4)
_cell_measurement_reflns_used 2920
_cell_measurement_temperature 150
_cell_measurement_theta_max 27.5
_cell_measurement_theta_min 3.6
_cell_volume 941.5(6)
_computing_cell_refinement
;
CrystalClear-SM Expert 2.1 b46 (Rigaku, 2016)
;
_computing_data_collection
;
CrystalClear-SM Expert 2.1 b46 (Rigaku, 2016)
;
_computing_data_reduction
;
CrystalClear-SM Expert 2.1 b46 (Rigaku, 2016)
;
_computing_molecular_graphics 'Olex2 1.5 (Dolomanov et al., 2009)'
_computing_publication_material 'Olex2 1.5 (Dolomanov et al., 2009)'
_computing_structure_refinement 'SHELXL 2018/3 (Sheldrick, 2015)'
_computing_structure_solution 'SHELXT 2018/2 (Sheldrick, 2018)'
_diffrn_ambient_temperature 150
_diffrn_detector_area_resol_mean 28.5714
_diffrn_measured_fraction_theta_full 0.996
_diffrn_measured_fraction_theta_max 0.995
_diffrn_measurement_details
;
scan:
	Number of images: 360
	           Slice: -110.0000 - 70.0000
	     Image width: 0.5000
	        Exp time: 8.0000
	   Rotation axis: Omega
	           Omega: 0.0000
	             Chi: 45.0000
	             Phi: 0.0000
	             XTD: 44.9657
	          2theta: -20.0350
scan:
	Number of images: 360
	           Slice: -110.0000 - 70.0000
	     Image width: 0.5000
	        Exp time: 8.0000
	   Rotation axis: Omega
	           Omega: 0.0000
	             Chi: 45.0000
	             Phi: 90.0000
	             XTD: 44.9657
	          2theta: -20.0350
;
_diffrn_measurement_device
;
AFC10: Fixed Chi 2 circle
;
_diffrn_measurement_device_type
;
Rigaku Saturn724+ (4x4 bin mode)
;
_diffrn_measurement_method 'profile data from \w-scans'
_diffrn_measurement_specimen_support Unknown
_diffrn_radiation_type MoK\a
_diffrn_radiation_wavelength 0.71075
_diffrn_reflns_av_R_equivalents 0.0289
_diffrn_reflns_av_unetI/netI 0.0191
_diffrn_reflns_Laue_measured_fraction_full 0.996
_diffrn_reflns_Laue_measured_fraction_max 0.995
_diffrn_reflns_limit_h_max 17
_diffrn_reflns_limit_h_min -17
_diffrn_reflns_limit_k_max 8
_diffrn_reflns_limit_k_min -9
_diffrn_reflns_limit_l_max 13
_diffrn_reflns_limit_l_min -10
_diffrn_reflns_number 7184
_diffrn_reflns_point_group_measured_fraction_full 0.996
_diffrn_reflns_point_group_measured_fraction_max 0.995
_diffrn_reflns_theta_full 25.242
_diffrn_reflns_theta_max 27.471
_diffrn_reflns_theta_min 3.562
_diffrn_source_current 24.0
_diffrn_source_power 1.2
_diffrn_source_voltage 50.0
_exptl_absorpt_coefficient_mu 0.129
_exptl_absorpt_correction_T_max 1.000
_exptl_absorpt_correction_T_min 0.875
_exptl_absorpt_correction_type multi-scan
_exptl_crystal_colour Orange
_exptl_crystal_density_diffrn 1.503
_exptl_crystal_description Prism
_exptl_crystal_F_000 440
_exptl_crystal_preparation Unknown
_exptl_crystal_size_max 0.201
_exptl_crystal_size_mid 0.148
_exptl_crystal_size_min 0.104
_refine_diff_density_max 0.333
_refine_diff_density_min -0.174
_refine_diff_density_rms 0.041
_refine_ls_extinction_method none
_refine_ls_goodness_of_fit_ref 1.090
_refine_ls_hydrogen_treatment constr
_refine_ls_matrix_type full
_refine_ls_number_parameters 90
_refine_ls_number_reflns 1158
_refine_ls_number_restraints 0
_refine_ls_restrained_S_all 1.090
_refine_ls_R_factor_all 0.0395
_refine_ls_R_factor_gt 0.0343
_refine_ls_shift/su_max 0.001
_refine_ls_shift/su_mean 0.000
_refine_ls_structure_factor_coef Fsqd
_refine_ls_weighting_details 'w=1/[\s^2^(Fo^2^)+(0.0589P)^2^+0.0806P] where P=(Fo^2^+2Fc^2^)/3'
_refine_ls_weighting_scheme calc
_refine_ls_wR_factor_gt 0.0924
_refine_ls_wR_factor_ref 0.0962
_reflns_Friedel_coverage 0.000
_reflns_number_gt 1025
_reflns_number_total 1158
_reflns_threshold_expression 'I > 2\s(I)'
_cod_data_source_file d5cc04171f2.cif
_cod_data_source_block 20240226_tpnme2bf2
_cod_depositor_comments
;
The following automatic conversions were performed:

data item '_exptl_absorpt_correction_type' value 'Multi-scan' was
changed to 'multi-scan' in accordance with the
/home/data/users/saulius/crontab/automatic-downloads/rss-feeds/RSC/lib/dictionaries/cif_core.dic
dictionary named 'cif_core.dic' version 2.4.2 last updated on
2011-04-26.

Automatic conversion script
Id: cif_fix_values 8170 2020-07-09 18:12:32Z antanas 

 Adding full bibliography for 7134913--7134916.cif.
;
_cod_original_cell_volume 941.4(6)
_cod_database_code 7134913
_shelx_shelxl_version_number 2018/3
_shelx_space_group_comment
;
The symmetry employed for this shelxl refinement is uniquely defined
by the following loop, which should always be used as a source of
symmetry information in preference to the above space-group names.
They are only intended as comments.
;
_shelx_estimated_absorpt_t_max 0.987
_shelx_estimated_absorpt_t_min 0.975
_olex2_refinement_description
;
1. Fixed Uiso
 At 1.2 times of:
  All C(H) groups
 At 1.5 times of:
  All C(H,H,H) groups
2. Others
 Fixed Sof: H00C(0.5) H00D(0.5) H00E(0.5) H00F(0.5) H00G(0.5) H00H(0.5)
3.a Aromatic/amide H refined with riding coordinates:
 C008(H008), C009(H009), C00A(H00A), C00B(H00B)
3.b Idealised Me refined as rotating group:
 C00C(H00C,H00D,H00E), C00D(H00F,H00G,H00H)
;
_olex2_submission_special_instructions 'No special instructions were received'

loop_
_space_group_symop_operation_xyz
'x, y, z'
'-x+1/2, -y, z+1/2'
'-x, y+1/2, -z'
'x+1/2, -y+1/2, -z+1/2'
'-x, -y, -z'
'x-1/2, y, -z-1/2'
'x, -y-1/2, z'
'-x-1/2, y-1/2, z-1/2'

loop_
_atom_site_label
_atom_site_type_symbol
_atom_site_fract_x
_atom_site_fract_y
_atom_site_fract_z
_atom_site_U_iso_or_equiv
_atom_site_adp_type
_atom_site_occupancy
_atom_site_site_symmetry_order
_atom_site_calc_flag
_atom_site_refinement_flags_posn
_atom_site_refinement_flags_adp
_atom_site_refinement_flags_occupancy
_atom_site_disorder_assembly
_atom_site_disorder_group
F001 F 0.32500(5) 0.58785(11) 0.03473(6) 0.0397(2) Uani 1 1 d . . . . .
O002 O 0.45841(7) 0.750000 0.14061(10) 0.0311(3) Uani 1 2 d S T P . .
O003 O 0.30106(8) 0.750000 0.23959(11) 0.0317(3) Uani 1 2 d S T P . .
N004 N 0.56134(10) 0.750000 0.70437(12) 0.0306(3) Uani 1 2 d S T P . .
C005 C 0.51804(11) 0.750000 0.58252(14) 0.0247(3) Uani 1 2 d S T P . .
C006 C 0.46622(10) 0.750000 0.27269(14) 0.0246(3) Uani 1 2 d S T P . .
C007 C 0.37229(10) 0.750000 0.33239(15) 0.0248(3) Uani 1 2 d S T P . .
C008 C 0.55875(10) 0.750000 0.33526(15) 0.0277(3) Uani 1 2 d S T P . .
H008 H 0.613298 0.750000 0.278515 0.033 Uiso 1 2 calc R U P . .
C009 C 0.58084(11) 0.750000 0.46873(14) 0.0278(3) Uani 1 2 d S T P . .
H009 H 0.648413 0.750000 0.487931 0.033 Uiso 1 2 calc R U P . .
C00A C 0.34966(11) 0.750000 0.46748(15) 0.0289(3) Uani 1 2 d S T P . .
H00A H 0.282239 0.750000 0.487610 0.035 Uiso 1 2 calc R U P . .
C00B C 0.41206(11) 0.750000 0.57527(15) 0.0297(4) Uani 1 2 d S T P . .
H00B H 0.380082 0.750000 0.657254 0.036 Uiso 1 2 calc R U P . .
C00C C 0.66979(13) 0.750000 0.71891(15) 0.0358(4) Uani 1 2 d S T P . .
H00C H 0.698066 0.655789 0.660284 0.054 Uiso 0.5 1 calc R U P A -1
H00D H 0.686937 0.719337 0.809115 0.054 Uiso 0.5 1 calc R U P A -1
H00E H 0.695333 0.874875 0.696830 0.054 Uiso 0.5 1 calc R U P A -1
C00D C 0.50296(14) 0.750000 0.82672(16) 0.0386(4) Uani 1 2 d S T P . .
H00F H 0.471156 0.872607 0.837278 0.058 Uiso 0.5 1 calc R U P B -1
H00G H 0.545895 0.726517 0.901194 0.058 Uiso 0.5 1 calc R U P B -1
H00H H 0.453449 0.650876 0.822136 0.058 Uiso 0.5 1 calc R U P B -1
B00E B 0.35057(13) 0.750000 0.10590(18) 0.0309(4) Uani 1 2 d S T P . .

loop_
_atom_site_aniso_label
_atom_site_aniso_U_11
_atom_site_aniso_U_22
_atom_site_aniso_U_33
_atom_site_aniso_U_23
_atom_site_aniso_U_13
_atom_site_aniso_U_12
F001 0.0348(4) 0.0498(5) 0.0346(4) -0.0071(3) -0.0068(3) -0.0031(3)
O002 0.0219(5) 0.0498(7) 0.0217(6) 0.000 -0.0009(4) 0.000
O003 0.0185(5) 0.0468(7) 0.0297(6) 0.000 -0.0031(4) 0.000
N004 0.0288(7) 0.0406(7) 0.0223(7) 0.000 -0.0001(5) 0.000
C005 0.0265(7) 0.0252(7) 0.0223(7) 0.000 0.0004(5) 0.000
C006 0.0217(7) 0.0300(7) 0.0221(7) 0.000 0.0002(5) 0.000
C007 0.0184(6) 0.0284(7) 0.0278(7) 0.000 -0.0018(5) 0.000
C008 0.0185(6) 0.0400(8) 0.0246(7) 0.000 0.0041(6) 0.000
C009 0.0200(7) 0.0375(8) 0.0258(8) 0.000 -0.0003(5) 0.000
C00A 0.0188(7) 0.0378(8) 0.0300(8) 0.000 0.0053(6) 0.000
C00B 0.0259(8) 0.0388(8) 0.0245(7) 0.000 0.0072(6) 0.000
C00C 0.0313(9) 0.0510(10) 0.0250(8) 0.000 -0.0060(6) 0.000
C00D 0.0424(10) 0.0523(10) 0.0211(7) 0.000 0.0049(7) 0.000
B00E 0.0216(8) 0.0436(10) 0.0277(9) 0.000 -0.0024(6) 0.000

loop_
_atom_type_symbol
_atom_type_description
_atom_type_scat_dispersion_real
_atom_type_scat_dispersion_imag
_atom_type_scat_source
C C 0.0033 0.0016 'International Tables Vol C Tables 4.2.6.8 and 6.1.1.4'
H H 0.0000 0.0000 'International Tables Vol C Tables 4.2.6.8 and 6.1.1.4'
B B 0.0013 0.0007 'International Tables Vol C Tables 4.2.6.8 and 6.1.1.4'
F F 0.0171 0.0103 'International Tables Vol C Tables 4.2.6.8 and 6.1.1.4'
N N 0.0061 0.0033 'International Tables Vol C Tables 4.2.6.8 and 6.1.1.4'
O O 0.0106 0.0060 'International Tables Vol C Tables 4.2.6.8 and 6.1.1.4'

loop_
_geom_angle_atom_site_label_1
_geom_angle_atom_site_label_2
_geom_angle_atom_site_label_3
_geom_angle
_geom_angle_site_symmetry_1
_geom_angle_site_symmetry_3
_geom_angle_publ_flag
C006 O002 B00E 108.04(11) . . ?
C007 O003 B00E 107.85(12) . . ?
C005 N004 C00C 121.15(13) . . ?
C005 N004 C00D 121.99(14) . . ?
C00D N004 C00C 116.85(13) . . ?
N004 C005 C009 118.10(13) . . ?
N004 C005 C00B 118.36(13) . . ?
C009 C005 C00B 123.54(13) . . ?
O002 C006 C007 110.87(12) . . ?
O002 C006 C008 121.33(13) . . ?
C008 C006 C007 127.80(14) . . ?
O003 C007 C006 110.38(13) . . ?
O003 C007 C00A 121.58(13) . . ?
C00A C007 C006 128.03(14) . . ?
C006 C008 H008 115.4 . . ?
C009 C008 C006 129.29(14) . . ?
C009 C008 H008 115.4 . . ?
C005 C009 H009 114.5 . . ?
C008 C009 C005 131.05(14) . . ?
C008 C009 H009 114.5 . . ?
C007 C00A H00A 115.2 . . ?
C00B C00A C007 129.59(14) . . ?
C00B C00A H00A 115.2 . . ?
C005 C00B H00B 114.7 . . ?
C00A C00B C005 130.70(14) . . ?
C00A C00B H00B 114.7 . . ?
N004 C00C H00C 109.5 . . ?
N004 C00C H00D 109.5 . . ?
N004 C00C H00E 109.5 . . ?
H00C C00C H00D 109.5 . . ?
H00C C00C H00E 109.5 . . ?
H00D C00C H00E 109.5 . . ?
N004 C00D H00F 109.5 . . ?
N004 C00D H00G 109.5 . . ?
N004 C00D H00H 109.5 . . ?
H00F C00D H00G 109.5 . . ?
H00F C00D H00H 109.5 . . ?
H00G C00D H00H 109.5 . . ?
F001 B00E F001 109.69(13) . 7_575 ?
F001 B00E O002 111.34(9) . . ?
F001 B00E O002 111.34(9) 7_575 . ?
F001 B00E O003 110.74(9) 7_575 . ?
F001 B00E O003 110.74(9) . . ?
O002 B00E O003 102.85(12) . . ?

loop_
_geom_bond_atom_site_label_1
_geom_bond_atom_site_label_2
_geom_bond_distance
_geom_bond_site_symmetry_2
_geom_bond_publ_flag
F001 B00E 1.3792(13) . ?
O002 C006 1.3323(18) . ?
O002 B00E 1.493(2) . ?
O003 C007 1.3380(18) . ?
O003 B00E 1.501(2) . ?
N004 C005 1.3569(19) . ?
N004 C00C 1.467(2) . ?
N004 C00D 1.460(2) . ?
C005 C009 1.423(2) . ?
C005 C00B 1.429(2) . ?
C006 C007 1.400(2) . ?
C006 C008 1.396(2) . ?
C007 C00A 1.392(2) . ?
C008 H008 0.9300 . ?
C008 C009 1.375(2) . ?
C009 H009 0.9300 . ?
C00A H00A 0.9300 . ?
C00A C00B 1.371(2) . ?
C00B H00B 0.9300 . ?
C00C H00C 0.9600 . ?
C00C H00D 0.9600 . ?
C00C H00E 0.9600 . ?
C00D H00F 0.9600 . ?
C00D H00G 0.9600 . ?
C00D H00H 0.9600 . ?

loop_
_geom_torsion_atom_site_label_1
_geom_torsion_atom_site_label_2
_geom_torsion_atom_site_label_3
_geom_torsion_atom_site_label_4
_geom_torsion
_geom_torsion_site_symmetry_1
_geom_torsion_site_symmetry_2
_geom_torsion_site_symmetry_3
_geom_torsion_site_symmetry_4
_geom_torsion_publ_flag
O002 C006 C007 O003 0.000(0) . . . . ?
O002 C006 C007 C00A 180.000(0) . . . . ?
O002 C006 C008 C009 180.000(0) . . . . ?
O003 C007 C00A C00B 180.000(0) . . . . ?
N004 C005 C009 C008 180.000(0) . . . . ?
N004 C005 C00B C00A 180.000(0) . . . . ?
C006 O002 B00E F001 118.62(10) . . . 7_575 ?
C006 O002 B00E F001 -118.62(10) . . . . ?
C006 O002 B00E O003 0.0 . . . . ?
C006 C007 C00A C00B 0.000(0) . . . . ?
C006 C008 C009 C005 0.000(0) . . . . ?
C007 O003 B00E F001 119.04(9) . . . . ?
C007 O003 B00E F001 -119.05(9) . . . 7_575 ?
C007 O003 B00E O002 0.0 . . . . ?
C007 C006 C008 C009 0.000(0) . . . . ?
C007 C00A C00B C005 0.000(0) . . . . ?
C008 C006 C007 O003 180.000(0) . . . . ?
C008 C006 C007 C00A 0.000(0) . . . . ?
C009 C005 C00B C00A 0.000(0) . . . . ?
C00B C005 C009 C008 0.000(0) . . . . ?
C00C N004 C005 C009 0.000(0) . . . . ?
C00C N004 C005 C00B 180.000(0) . . . . ?
C00D N004 C005 C009 180.000(0) . . . . ?
C00D N004 C005 C00B 0.000(0) . . . . ?
B00E O002 C006 C007 0.000(0) . . . . ?
B00E O002 C006 C008 180.0 . . . . ?
B00E O003 C007 C006 0.000(0) . . . . ?
B00E O003 C007 C00A 180.000(0) . . . . ?
